data_7703492
loop_
_publ_author_name
'Leforestier, Baptiste'
'Gyton, Matthew R.'
'Chaplin, Adrian B.'

_publ_section_title
;
 Synthesis and group 9 complexes of macrocyclic PCP and POCOP pincer
 ligands.
;
_journal_issue 7
_journal_name_full 'Dalton transactions (Cambridge, England : 2003)'
_journal_page_first 2087
_journal_page_last 2101
_journal_paper_doi 10.1039/c9dt04835a
_journal_volume 49
_journal_year 2020
_chemical_formula_moiety 'C28 H56 B2 O2 P2'
_chemical_formula_sum 'C28 H56 B2 O2 P2'
_chemical_formula_weight 508.28
_chemical_melting_point ?
_space_group_crystal_system monoclinic
_space_group_IT_number 14
_space_group_name_Hall '-P 2ybc'
_space_group_name_H-M_alt 'P 1 21/c 1'
_atom_sites_solution_hydrogens geom
_atom_sites_solution_primary dual
_atom_sites_solution_secondary difmap
_audit_creation_date 2019-04-17
_audit_creation_method
;
Olex2 1.2
(compiled 2018.05.29 svn.r3510 for OlexSys, GUI svn.r5506)
;
_audit_update_record
;
2019-12-18 deposited with the CCDC.	2020-01-27 downloaded from the CCDC.
;
_cell_angle_alpha 90
_cell_angle_beta 90.5535(5)
_cell_angle_gamma 90
_cell_formula_units_Z 8
_cell_length_a 15.09343(9)
_cell_length_b 12.86467(7)
_cell_length_c 32.65837(16)
_cell_measurement_reflns_used 32841
_cell_measurement_temperature 150(2)
_cell_measurement_theta_max 73.4190
_cell_measurement_theta_min 3.1940
_cell_volume 6341.04(6)
_computing_cell_refinement 'CrysAlisPro 1.171.40.45a (Rigaku OD, 2019)'
_computing_data_collection 'CrysAlisPro 1.171.40.45a (Rigaku OD, 2019)'
_computing_data_reduction 'CrysAlisPro 1.171.40.45a (Rigaku OD, 2019)'
_computing_molecular_graphics 'Olex2 (Dolomanov et al., 2009)'
_computing_publication_material 'Olex2 (Dolomanov et al., 2009)'
_computing_structure_refinement 'ShelXL (Sheldrick, 2015)'
_computing_structure_solution 'ShelXT (Sheldrick, 2015)'
_diffrn_ambient_environment N~2~
_diffrn_ambient_temperature 150(2)
_diffrn_detector 'CCD plate'
_diffrn_detector_area_resol_mean 5.3046
_diffrn_detector_type AtlasS2
_diffrn_measured_fraction_theta_full 0.990
_diffrn_measured_fraction_theta_max 0.990
_diffrn_measurement_details
;
List of Runs (angles in degrees, time in seconds):

  # Type    Start    End  Width  t~exp~   \w     \q     \k     \f   Frames
#--------------------------------------------------------------------------
  1  \w    -66.00  32.00   1.00    6.00    --  -42.07  37.00-150.00   98
  2  \w    -66.00  32.00   1.00    6.00    --  -42.07  37.00 120.00   98
  3  \w      1.00  83.00   1.00    6.00    --   42.07 -99.00 -30.00   82
  4  \w     31.00 140.00   1.00   24.00    --  107.00 -77.00 150.00  109
  5  \w     94.00 178.00   1.00   24.00    --  107.00 125.00 120.00   84
  6  \w     94.00 178.00   1.00   24.00    --  107.00 125.00-180.00   84
  7  \w     81.00 178.00   1.00   24.00    --  107.00  45.00 -60.00   97
  8  \w   -114.00 -14.00   1.00    6.00    --  -42.07 -57.00 -60.00  100
  9  \w   -114.00 -14.00   1.00    6.00    --  -42.07 -57.00-180.00  100
 10  \w   -114.00 -14.00   1.00    6.00    --  -42.07 -57.00  60.00  100
 11  \w     78.00 178.00   1.00   24.00    --  107.00  61.00-120.00  100
 12  \w     81.00 178.00   1.00   24.00    --  107.00  45.00 150.00   97
 13  \w     74.00 178.00   1.00   24.00    --  107.00  77.00-180.00  104
 14  \w   -118.00  -9.00   1.00    6.00    --  -42.07 -77.00 -90.00  109
 15  \w     30.00 112.00   1.00   24.00    --  107.00-109.00 147.00   82
 16  \w     74.00 178.00   1.00   24.00    --  107.00  77.00-150.00  104
 17  \w     74.00 178.00   1.00   24.00    --  107.00  77.00 150.00  104
 18  \w     34.00 118.00   1.00   24.00    --  107.00-125.00   0.00   84
 19  \w   -118.00 -77.00   1.00    6.00    --  -42.07 -77.00-180.00   41
 20  \w     23.00  98.00   1.00    6.00    --   42.07-125.00-120.00   75
;
_diffrn_measurement_device 'four-circle diffractometer'
_diffrn_measurement_device_type 'Rigaku Oxford Diffraction: SuperNova, Dual, Cu at zero, AtlasS2'
_diffrn_measurement_method '\w scans'
_diffrn_orient_matrix_type 'CrysAlisPro convention (1999,Acta A55,543-557)'
_diffrn_orient_matrix_UB_11 0.0195959000
_diffrn_orient_matrix_UB_12 0.0346100000
_diffrn_orient_matrix_UB_13 -0.0441611000
_diffrn_orient_matrix_UB_21 0.0135290000
_diffrn_orient_matrix_UB_22 -0.1142965000
_diffrn_orient_matrix_UB_23 -0.0125404000
_diffrn_orient_matrix_UB_31 -0.0992381000
_diffrn_orient_matrix_UB_32 -0.0088301000
_diffrn_orient_matrix_UB_33 -0.0109036000
_diffrn_radiation_monochromator mirror
_diffrn_radiation_probe x-ray
_diffrn_radiation_type CuK\a
_diffrn_radiation_wavelength 1.54184
_diffrn_reflns_av_R_equivalents 0.0395
_diffrn_reflns_av_unetI/netI 0.0215
_diffrn_reflns_Laue_measured_fraction_full 0.990
_diffrn_reflns_Laue_measured_fraction_max 0.990
_diffrn_reflns_limit_h_max 17
_diffrn_reflns_limit_h_min -18
_diffrn_reflns_limit_k_max 15
_diffrn_reflns_limit_k_min -15
_diffrn_reflns_limit_l_max 33
_diffrn_reflns_limit_l_min -40
_diffrn_reflns_number 68205
_diffrn_reflns_point_group_measured_fraction_full 0.990
_diffrn_reflns_point_group_measured_fraction_max 0.990
_diffrn_reflns_theta_full 73.612
_diffrn_reflns_theta_max 73.612
_diffrn_reflns_theta_min 2.706
_diffrn_source 'micro-focus sealed X-ray tube'
_diffrn_source_type 'SuperNova (Cu) X-ray Source'
_exptl_absorpt_coefficient_mu 1.388
_exptl_absorpt_correction_T_max 1.000
_exptl_absorpt_correction_T_min 0.351
_exptl_absorpt_correction_type gaussian
_exptl_absorpt_process_details
;
CrysAlisPro 1.171.40.45a (Rigaku Oxford Diffraction, 2019)
Numerical absorption correction based on gaussian integration over
			a multifaceted crystal model
Empirical absorption correction using spherical harmonics,
 implemented in SCALE3 ABSPACK scaling algorithm.
;
_exptl_crystal_colour colourless
_exptl_crystal_colour_primary colourless
_exptl_crystal_density_diffrn 1.065
_exptl_crystal_density_meas ?
_exptl_crystal_description plate
_exptl_crystal_F_000 2240
_exptl_crystal_recrystallization_method 'Crystals grown from an oil at 293 K'
_exptl_crystal_size_max 0.653
_exptl_crystal_size_mid 0.24
_exptl_crystal_size_min 0.087
_refine_diff_density_max 0.464
_refine_diff_density_min -0.355
_refine_diff_density_rms 0.042
_refine_ls_extinction_method none
_refine_ls_goodness_of_fit_ref 1.021
_refine_ls_hydrogen_treatment constr
_refine_ls_matrix_type full
_refine_ls_number_parameters 706
_refine_ls_number_reflns 12666
_refine_ls_number_restraints 573
_refine_ls_restrained_S_all 1.109
_refine_ls_R_factor_all 0.0442
_refine_ls_R_factor_gt 0.0388
_refine_ls_shift/su_max 0.002
_refine_ls_shift/su_mean 0.000
_refine_ls_structure_factor_coef Fsqd
_refine_ls_weighting_details 'w=1/[\s^2^(Fo^2^)+(0.0544P)^2^+2.3195P] where P=(Fo^2^+2Fc^2^)/3'
_refine_ls_weighting_scheme calc
_refine_ls_wR_factor_gt 0.1031
_refine_ls_wR_factor_ref 0.1082
_reflns_Friedel_coverage 0.000
_reflns_number_gt 11183
_reflns_number_total 12666
_reflns_threshold_expression 'I > 2\s(I)'
_cod_data_source_file c9dt04835a3.cif
_cod_data_source_block 0463abc19s
_cod_depositor_comments
;
The following automatic conversions were performed:

data item '_chemical_melting_point' value 'not measured' was changed
to '?' -- the value is undefined or not given.

data item '_exptl_crystal_density_meas' value 'not measured' was
changed to '?' -- the value is perceived as not measured.

Automatic conversion script
Id: cif_fix_values 7556 2019-12-06 15:28:31Z antanas 

 Adding full bibliography for 7703488--7703497.cif.
;
_cod_database_code 7703492
_shelx_shelxl_version_number 2014/7
_shelx_space_group_comment
;
The symmetry employed for this shelxl refinement is uniquely defined
by the following loop, which should always be used as a source of
symmetry information in preference to the above space-group names.
They are only intended as comments.
;
_olex2_refinement_description
;
1. Fixed Uiso
 At 1.2 times of:
  All C(H) groups, All C(H,H) groups, All C(H,H,H,H) groups
 At 1.5 times of:
  All B(H,H,H) groups, All C(H,H,H) groups
2. Restrained distances
 C218-C217 \\sim C318-C217 \\sim C219-C218 \\sim C319-C318 \\sim C320-C319
\\sim C220-C219 \\sim C321-
 C320 \\sim C221-C220 \\sim C322-C321 \\sim C222-C221 \\sim C223-C222 \\sim
C323-C322 \\sim C324-C323 ~
 C224-C223 \\sim C325-C324 \\sim C225-C224 \\sim C226-C225 \\sim C325-C226
 with sigma of 0.01
 B12-H12B \\sim B12-H12A \\sim B12-H12C \\sim B13-H13A \\sim B13-H13B \\sim
B13-H13C \\sim B3-H3B \\sim B3-
 H3A \\sim B3-H3C \\sim B2-H2C \\sim B2-H2A \\sim B2-H2B
 with sigma of 0.01
3. Uiso/Uaniso restraints and constraints
C217 \\sim C218 \\sim C219 \\sim C220 \\sim C221 \\sim C222 \\sim C223 \\sim
C224 \\sim C225 \\sim C226 \\sim C318 \\sim C319 \\sim C320 \\sim C321 \\sim
C322 \\sim C323 \\sim C324 \\sim C325: within 2A with sigma of 0.01 and sigma
for terminal atoms of 0.02
Uanis(C222) \\sim Ueq, Uanis(C217) \\sim Ueq, Uanis(C221) \\sim Ueq,
Uanis(C220) \\sim Ueq, Uanis(C219) \\sim Ueq, Uanis(C218) \\sim Ueq,
Uanis(C318) \\sim Ueq, Uanis(C321) \\sim Ueq, Uanis(C319) \\sim Ueq,
Uanis(C322) \\sim Ueq, Uanis(C320) \\sim Ueq, Uanis(C323) \\sim Ueq,
Uanis(C226) \\sim Ueq, Uanis(C225) \\sim Ueq, Uanis(C224) \\sim Ueq,
Uanis(C223) \\sim Ueq, Uanis(C324) \\sim Ueq, Uanis(C325) \\sim Ueq: with sigma
of 0.007 and sigma for terminal atoms of 0.014
4. Others
 Sof(H21U)=Sof(H21V)=Sof(H22I)=Sof(H22J)=Sof(C318)=Sof(H31A)=Sof(H31B)=
 Sof(C319)=Sof(H31C)=Sof(H31D)=Sof(C320)=Sof(H32I)=Sof(H32J)=Sof(C321)=
 Sof(H32A)=Sof(H32B)=Sof(C322)=Sof(H32E)=Sof(H32F)=Sof(C323)=Sof(H32K)=
 Sof(H32L)=Sof(C324)=Sof(H32C)=Sof(H32D)=Sof(C325)=Sof(H32G)=Sof(H32H)=1-FVAR(1)
 Sof(H21S)=Sof(H21T)=Sof(C218)=Sof(H)=Sof(H21Y)=Sof(C219)=Sof(H21W)=Sof(H21X)=
 Sof(C220)=Sof(H22U)=Sof(H22V)=Sof(C221)=Sof(H22S)=Sof(H22T)=Sof(C222)=
 Sof(H22K)=Sof(H22L)=Sof(C223)=Sof(H22Q)=Sof(H22R)=Sof(C224)=Sof(H22O)=
 Sof(H22P)=Sof(C225)=Sof(H22M)=Sof(H22N)=Sof(H22G)=Sof(H22H)=FVAR(1)
5.a Secondary CH2 refined with riding coordinates:
 C117(H11F,H11G), C118(H11D,H11E), C119(H11Q,H11R), C120(H12V,H12W), C121(H12T,
 H12U), C122(H12N,H12O), C123(H12F,H12G), C124(H12L,H12M), C125(H12R,H12S),
 C126(H12D,H12E), C127(H12H,H12I), C128(H12P,H12Q), C129(H12J,H12K), C130(H13D,
 H13E), C217(H21S,H21T), C217(H21U,H21V), C218(H,H21Y), C219(H21W,H21X),
 C220(H22U,H22V), C221(H22S,H22T), C222(H22K,H22L), C223(H22Q,H22R), C224(H22O,
 H22P), C225(H22M,H22N), C226(H22G,H22H), C226(H22I,H22J), C227(H22E,H22F),
 C228(H22C,H22D), C229(H22A,H22B), C230(H23A,H23B), C318(H31A,H31B), C319(H31C,
 H31D), C320(H32I,H32J), C321(H32A,H32B), C322(H32E,H32F), C323(H32K,H32L),
 C324(H32C,H32D), C325(H32G,H32H)
5.b Aromatic/amide H refined with riding coordinates:
 C101(H101), C103(H103), C104(H104), C105(H105), C201(H201), C203(H203),
 C204(H204), C205(H205)
5.c Idealised Me refined as rotating group:
 C110(H11H,H11I,H11J), C111(H11S,H11T,H11U), C112(H11K,H11L,H11M), C114(H11N,
 H11O,H11P), C115(H11V,H11W,H11X), C116(H11A,H11B,H11C), C210(H21D,H21E,H21F),
 C211(H21G,H21H,H21I), C212(H21J,H21K,H21L), C214(H21P,H21Q,H21R), C215(H21M,
 H21N,H21O), C216(H21A,H21B,H21C)
5.d Idealised Me refined as rotating group with stretchable bonds:
 B2(H2A,H2B,H2C), B3(H3A,H3B,H3C), B12(H12A,H12B,H12C), B13(H13A,H13B,H13C)
;
_olex2_submission_special_instructions 'No special instructions were received'
_oxdiff_exptl_absorpt_empirical_details
;
Empirical correction (ABSPACK) includes:
- Absorption correction using spherical harmonics
- Frame scaling
;
_oxdiff_exptl_absorpt_empirical_full_max 7.402
_oxdiff_exptl_absorpt_empirical_full_min 0.544

loop_
_space_group_symop_operation_xyz
'x, y, z'
'-x, y+1/2, -z+1/2'
'-x, -y, -z'
'x, -y-1/2, z-1/2'

loop_
_atom_site_label
_atom_site_type_symbol
_atom_site_fract_x
_atom_site_fract_y
_atom_site_fract_z
_atom_site_U_iso_or_equiv
_atom_site_adp_type
_atom_site_occupancy
_atom_site_site_symmetry_order
_atom_site_calc_flag
_atom_site_refinement_flags_posn
_atom_site_refinement_flags_adp
_atom_site_refinement_flags_occupancy
_atom_site_disorder_assembly
_atom_site_disorder_group
P2 P 1.05812(2) 0.85760(2) 0.69200(2) 0.02060(8) Uani 1 1 d . . . . .
P3 P 0.75292(2) 0.79907(2) 0.53974(2) 0.01911(8) Uani 1 1 d . . . . .
O107 O 1.07416(6) 0.88031(7) 0.64346(3) 0.02221(19) Uani 1 1 d . . . . .
O108 O 0.78861(6) 0.87153(8) 0.57725(3) 0.0257(2) Uani 1 1 d . . . . .
C101 C 0.92901(8) 0.87505(10) 0.61055(4) 0.0205(2) Uani 1 1 d . . . . .
H101 H 0.9097 0.8215 0.6284 0.025 Uiso 1 1 calc R . . . .
C102 C 1.01284(8) 0.91784(10) 0.61462(4) 0.0192(2) Uani 1 1 d . . . . .
C103 C 1.04235(9) 0.99482(10) 0.58844(4) 0.0244(3) Uani 1 1 d . . . . .
H103 H 1.1004 1.0225 0.5914 0.029 Uiso 1 1 calc R . . . .
C104 C 0.98580(10) 1.03097(11) 0.55779(4) 0.0295(3) Uani 1 1 d . . . . .
H104 H 1.0055 1.0837 0.5397 0.035 Uiso 1 1 calc R . . . .
C105 C 0.90070(9) 0.99079(11) 0.55331(4) 0.0290(3) Uani 1 1 d . . . . .
H105 H 0.8617 1.0163 0.5326 0.035 Uiso 1 1 calc R . . . .
C106 C 0.87410(8) 0.91278(10) 0.57964(4) 0.0221(3) Uani 1 1 d . . . . .
C109 C 1.07410(10) 0.98425(10) 0.71709(4) 0.0267(3) Uani 1 1 d . . . . .
C110 C 0.99905(11) 1.05622(11) 0.70293(4) 0.0353(3) Uani 1 1 d . . . . .
H11H H 1.0019 1.0655 0.6732 0.053 Uiso 1 1 calc GR . . . .
H11I H 1.0053 1.1239 0.7165 0.053 Uiso 1 1 calc GR . . . .
H11J H 0.9419 1.0253 0.7101 0.053 Uiso 1 1 calc GR . . . .
C111 C 1.06902(13) 0.96953(13) 0.76376(4) 0.0415(4) Uani 1 1 d . . . . .
H11S H 1.0119 0.9384 0.7707 0.062 Uiso 1 1 calc GR . . . .
H11T H 1.0749 1.0372 0.7773 0.062 Uiso 1 1 calc GR . . . .
H11U H 1.1171 0.9237 0.7729 0.062 Uiso 1 1 calc GR . . . .
C112 C 1.16390(11) 1.03122(12) 0.70559(5) 0.0372(3) Uani 1 1 d . . . . .
H11K H 1.2117 0.9860 0.7156 0.056 Uiso 1 1 calc GR . . . .
H11L H 1.1699 1.1002 0.7181 0.056 Uiso 1 1 calc GR . . . .
H11M H 1.1675 1.0375 0.6757 0.056 Uiso 1 1 calc GR . . . .
C113 C 0.64253(8) 0.85361(11) 0.52966(4) 0.0240(3) Uani 1 1 d . . . . .
C114 C 0.65409(10) 0.96870(13) 0.51839(5) 0.0393(4) Uani 1 1 d . . . . .
H11N H 0.6776 1.0068 0.5421 0.059 Uiso 1 1 calc GR . . . .
H11O H 0.5966 0.9980 0.5103 0.059 Uiso 1 1 calc GR . . . .
H11P H 0.6955 0.9747 0.4956 0.059 Uiso 1 1 calc GR . . . .
C115 C 0.60189(11) 0.79392(16) 0.49342(5) 0.0449(4) Uani 1 1 d . . . . .
H11V H 0.6413 0.7989 0.4698 0.067 Uiso 1 1 calc GR . . . .
H11W H 0.5441 0.8240 0.4863 0.067 Uiso 1 1 calc GR . . . .
H11X H 0.5944 0.7207 0.5010 0.067 Uiso 1 1 calc GR . . . .
C116 C 0.58251(9) 0.84537(12) 0.56694(4) 0.0319(3) Uani 1 1 d . . . . .
H11A H 0.5719 0.7720 0.5732 0.048 Uiso 1 1 calc GR . . . .
H11B H 0.5259 0.8798 0.5610 0.048 Uiso 1 1 calc GR . . . .
H11C H 0.6112 0.8791 0.5905 0.048 Uiso 1 1 calc GR . . . .
C117 C 1.15564(9) 0.77975(11) 0.70207(4) 0.0291(3) Uani 1 1 d . . . . .
H11F H 1.2043 0.8047 0.6845 0.035 Uiso 1 1 calc R . . . .
H11G H 1.1742 0.7899 0.7309 0.035 Uiso 1 1 calc R . . . .
C118 C 1.14159(9) 0.66314(11) 0.69433(4) 0.0284(3) Uani 1 1 d . . . . .
H11D H 1.0988 0.6357 0.7144 0.034 Uiso 1 1 calc R . . . .
H11E H 1.1159 0.6532 0.6666 0.034 Uiso 1 1 calc R . . . .
C119 C 1.22759(10) 0.60252(12) 0.69780(6) 0.0420(4) Uani 1 1 d . . . . .
H11Q H 1.2594 0.6248 0.7230 0.050 Uiso 1 1 calc R . . . .
H11R H 1.2653 0.6201 0.6741 0.050 Uiso 1 1 calc R . . . .
C120 C 1.21505(10) 0.48434(12) 0.69919(5) 0.0364(3) Uani 1 1 d . . . . .
H12V H 1.2727 0.4517 0.7061 0.044 Uiso 1 1 calc R . . . .
H12W H 1.1734 0.4675 0.7214 0.044 Uiso 1 1 calc R . . . .
C121 C 1.18033(11) 0.43666(12) 0.65967(5) 0.0353(3) Uani 1 1 d . . . . .
H12T H 1.2212 0.4538 0.6371 0.042 Uiso 1 1 calc R . . . .
H12U H 1.1218 0.4672 0.6529 0.042 Uiso 1 1 calc R . . . .
C122 C 1.17135(11) 0.31872(11) 0.66300(5) 0.0344(3) Uani 1 1 d . . . . .
H12N H 1.2298 0.2892 0.6706 0.041 Uiso 1 1 calc R . . . .
H12O H 1.1298 0.3025 0.6854 0.041 Uiso 1 1 calc R . . . .
C123 C 1.13848(12) 0.26542(13) 0.62396(5) 0.0402(4) Uani 1 1 d . . . . .
H12F H 1.1312 0.1903 0.6296 0.048 Uiso 1 1 calc R . . . .
H12G H 1.1845 0.2725 0.6028 0.048 Uiso 1 1 calc R . . . .
C124 C 1.05085(11) 0.30766(12) 0.60662(4) 0.0361(3) Uani 1 1 d . . . . .
H12L H 1.0600 0.3803 0.5976 0.043 Uiso 1 1 calc R . . . .
H12M H 1.0339 0.2663 0.5822 0.043 Uiso 1 1 calc R . . . .
C125 C 0.97495(11) 0.30512(12) 0.63690(5) 0.0365(3) Uani 1 1 d . . . . .
H12R H 0.9929 0.3442 0.6617 0.044 Uiso 1 1 calc R . . . .
H12S H 0.9646 0.2321 0.6451 0.044 Uiso 1 1 calc R . . . .
C126 C 0.88804(11) 0.35041(11) 0.62064(5) 0.0338(3) Uani 1 1 d . . . . .
H12D H 0.8665 0.3071 0.5975 0.041 Uiso 1 1 calc R . . . .
H12E H 0.8432 0.3473 0.6425 0.041 Uiso 1 1 calc R . . . .
C127 C 0.89682(10) 0.46237(11) 0.60618(5) 0.0306(3) Uani 1 1 d . . . . .
H12H H 0.9354 0.4639 0.5818 0.037 Uiso 1 1 calc R . . . .
H12I H 0.9263 0.5035 0.6280 0.037 Uiso 1 1 calc R . . . .
C128 C 0.80880(9) 0.51389(11) 0.59527(4) 0.0281(3) Uani 1 1 d . . . . .
H12P H 0.7727 0.5207 0.6203 0.034 Uiso 1 1 calc R . . . .
H12Q H 0.7759 0.4694 0.5756 0.034 Uiso 1 1 calc R . . . .
C129 C 0.82266(9) 0.62104(10) 0.57645(4) 0.0276(3) Uani 1 1 d . . . . .
H12J H 0.8602 0.6140 0.5519 0.033 Uiso 1 1 calc R . . . .
H12K H 0.8548 0.6655 0.5964 0.033 Uiso 1 1 calc R . . . .
C130 C 0.73592(9) 0.67457(11) 0.56419(4) 0.0270(3) Uani 1 1 d . . . . .
H13D H 0.6996 0.6847 0.5889 0.032 Uiso 1 1 calc R . . . .
H13E H 0.7024 0.6287 0.5453 0.032 Uiso 1 1 calc R . . . .
B2 B 0.95103(11) 0.78983(14) 0.70732(5) 0.0330(4) Uani 1 1 d D . . . .
H2A H 0.8959(4) 0.8431(5) 0.7037(3) 0.049 Uiso 1 1 calc DGR . . . .
H2B H 0.9559(3) 0.7654(8) 0.7390(2) 0.049 Uiso 1 1 calc DGR . . . .
H2C H 0.9404(4) 0.7225(7) 0.6880(3) 0.049 Uiso 1 1 calc DGR . . . .
B3 B 0.82789(11) 0.78955(13) 0.49331(5) 0.0305(3) Uani 1 1 d D . . . .
H3A H 0.8255(6) 0.8618(6) 0.4765(2) 0.046 Uiso 1 1 calc DGR . . . .
H3B H 0.8056(5) 0.7268(7) 0.4738(2) 0.046 Uiso 1 1 calc DGR . . . .
H3C H 0.8951(5) 0.7747(9) 0.50335(8) 0.046 Uiso 1 1 calc DGR . . . .
P12 P 0.57307(2) 0.63338(3) 0.69116(2) 0.02467(9) Uani 1 1 d . . . . .
P13 P 0.25686(2) 0.70293(3) 0.54559(2) 0.02110(8) Uani 1 1 d . . . . .
O207 O 0.58558(6) 0.60437(9) 0.64302(3) 0.0323(2) Uani 1 1 d . . . . .
O208 O 0.29474(6) 0.62863(8) 0.58209(3) 0.0300(2) Uani 1 1 d . . . . .
C201 C 0.43767(9) 0.61886(11) 0.61263(4) 0.0261(3) Uani 1 1 d . . . . .
H201 H 0.4210 0.6716 0.6314 0.031 Uiso 1 1 calc R . . . .
C202 C 0.52102(9) 0.57333(11) 0.61467(4) 0.0253(3) Uani 1 1 d . . . . .
C203 C 0.54642(9) 0.49755(11) 0.58705(4) 0.0304(3) Uani 1 1 d . . . . .
H203 H 0.6039 0.4677 0.5886 0.036 Uiso 1 1 calc R . . . .
C204 C 0.48684(10) 0.46587(12) 0.55711(5) 0.0366(3) Uani 1 1 d . . . . .
H204 H 0.5039 0.4142 0.5380 0.044 Uiso 1 1 calc R . . . .
C205 C 0.40242(10) 0.50867(13) 0.55467(5) 0.0355(3) Uani 1 1 d . . . . .
H205 H 0.3613 0.4859 0.5344 0.043 Uiso 1 1 calc R . . . .
C206 C 0.37947(9) 0.58501(11) 0.58237(4) 0.0272(3) Uani 1 1 d . . . . .
C209 C 0.56098(10) 0.50842(11) 0.71749(4) 0.0303(3) Uani 1 1 d . . . . .
C210 C 0.47245(12) 0.45983(14) 0.70385(5) 0.0448(4) Uani 1 1 d . . . . .
H21D H 0.4740 0.4451 0.6744 0.067 Uiso 1 1 calc GR . . . .
H21E H 0.4241 0.5084 0.7095 0.067 Uiso 1 1 calc GR . . . .
H21F H 0.4628 0.3950 0.7189 0.067 Uiso 1 1 calc GR . . . .
C211 C 0.55877(14) 0.52909(17) 0.76379(5) 0.0533(5) Uani 1 1 d . . . . .
H21G H 0.5090 0.5753 0.7700 0.080 Uiso 1 1 calc GR . . . .
H21H H 0.6144 0.5620 0.7725 0.080 Uiso 1 1 calc GR . . . .
H21I H 0.5515 0.4632 0.7784 0.080 Uiso 1 1 calc GR . . . .
C212 C 0.63664(13) 0.43439(13) 0.70753(6) 0.0459(4) Uani 1 1 d . . . . .
H21J H 0.6929 0.4648 0.7168 0.069 Uiso 1 1 calc GR . . . .
H21K H 0.6384 0.4228 0.6779 0.069 Uiso 1 1 calc GR . . . .
H21L H 0.6272 0.3680 0.7215 0.069 Uiso 1 1 calc GR . . . .
C213 C 0.14599(9) 0.64879(11) 0.53628(4) 0.0269(3) Uani 1 1 d . . . . .
C214 C 0.15683(11) 0.53552(14) 0.52235(6) 0.0445(4) Uani 1 1 d . . . . .
H21P H 0.1835 0.4947 0.5446 0.067 Uiso 1 1 calc GR . . . .
H21Q H 0.1953 0.5330 0.4984 0.067 Uiso 1 1 calc GR . . . .
H21R H 0.0986 0.5066 0.5152 0.067 Uiso 1 1 calc GR . . . .
C215 C 0.10154(12) 0.71347(18) 0.50255(6) 0.0554(5) Uani 1 1 d . . . . .
H21M H 0.1390 0.7136 0.4782 0.083 Uiso 1 1 calc GR . . . .
H21N H 0.0935 0.7849 0.5122 0.083 Uiso 1 1 calc GR . . . .
H21O H 0.0437 0.6832 0.4956 0.083 Uiso 1 1 calc GR . . . .
C216 C 0.09006(10) 0.65046(12) 0.57500(5) 0.0345(3) Uani 1 1 d . . . . .
H21A H 0.0813 0.7225 0.5838 0.052 Uiso 1 1 calc GR . . . .
H21B H 0.1206 0.6116 0.5968 0.052 Uiso 1 1 calc GR . . . .
H21C H 0.0324 0.6183 0.5693 0.052 Uiso 1 1 calc GR . . . .
C217 C 0.68589(10) 0.67624(13) 0.70214(6) 0.0445(4) Uani 1 1 d D U . . .
H21S H 0.7109 0.6309 0.7238 0.053 Uiso 0.596(2) 1 calc R . P A 1
H21T H 0.7217 0.6654 0.6772 0.053 Uiso 0.596(2) 1 calc R . P A 1
H21U H 0.6914 0.6966 0.7313 0.053 Uiso 0.404(2) 1 calc R . P A 2
H21V H 0.7279 0.6187 0.6970 0.053 Uiso 0.404(2) 1 calc R . P A 2
C218 C 0.69745(17) 0.79106(19) 0.71594(8) 0.0347(6) Uani 0.596(2) 1 d D U P A 1
H H 0.6501 0.8103 0.7353 0.042 Uiso 0.596(2) 1 calc R . P A 1
H21Y H 0.7554 0.8002 0.7299 0.042 Uiso 0.596(2) 1 calc R . P A 1
C219 C 0.69249(19) 0.8588(2) 0.67862(10) 0.0362(6) Uani 0.596(2) 1 d D U P A 1
H21W H 0.6341 0.8488 0.6651 0.043 Uiso 0.596(2) 1 calc R . P A 1
H21X H 0.7387 0.8366 0.6592 0.043 Uiso 0.596(2) 1 calc R . P A 1
C220 C 0.7051(2) 0.9761(3) 0.68820(10) 0.0409(8) Uani 0.596(2) 1 d D U P A 1
H22U H 0.6665 0.9960 0.7112 0.049 Uiso 0.596(2) 1 calc R . P A 1
H22V H 0.7673 0.9889 0.6967 0.049 Uiso 0.596(2) 1 calc R . P A 1
C221 C 0.68275(18) 1.04276(19) 0.65107(8) 0.0349(6) Uani 0.596(2) 1 d D U P A 1
H22S H 0.6225 1.0240 0.6413 0.042 Uiso 0.596(2) 1 calc R . P A 1
H22T H 0.7245 1.0252 0.6289 0.042 Uiso 0.596(2) 1 calc R . P A 1
C222 C 0.6859(2) 1.1596(2) 0.65803(10) 0.0342(6) Uani 0.596(2) 1 d D U P A 1
H22K H 0.7477 1.1801 0.6644 0.041 Uiso 0.596(2) 1 calc R . P A 1
H22L H 0.6495 1.1767 0.6822 0.041 Uiso 0.596(2) 1 calc R . P A 1
C223 C 0.6526(2) 1.2235(2) 0.62143(9) 0.0376(7) Uani 0.596(2) 1 d D U P A 1
H22Q H 0.6521 1.2978 0.6292 0.045 Uiso 0.596(2) 1 calc R . P A 1
H22R H 0.6949 1.2153 0.5987 0.045 Uiso 0.596(2) 1 calc R . P A 1
C224 C 0.56001(18) 1.19344(19) 0.60604(7) 0.0329(6) Uani 0.596(2) 1 d D U P A 1
H22O H 0.5627 1.1230 0.5939 0.039 Uiso 0.596(2) 1 calc R . P A 1
H22P H 0.5420 1.2423 0.5841 0.039 Uiso 0.596(2) 1 calc R . P A 1
C225 C 0.4891(2) 1.1942(2) 0.63932(9) 0.0356(7) Uani 0.596(2) 1 d D U P A 1
H22M H 0.5100 1.1521 0.6629 0.043 Uiso 0.596(2) 1 calc R . P A 1
H22N H 0.4804 1.2663 0.6490 0.043 Uiso 0.596(2) 1 calc R . P A 1
C226 C 0.40227(11) 1.15158(12) 0.62404(5) 0.0367(3) Uani 1 1 d D U . . .
H22G H 0.3805 1.1961 0.6014 0.044 Uiso 0.596(2) 1 calc R . P A 1
H22H H 0.3586 1.1557 0.6464 0.044 Uiso 0.596(2) 1 calc R . P A 1
H22I H 0.3838 1.1529 0.6530 0.044 Uiso 0.404(2) 1 calc R . P A 2
H22J H 0.3579 1.1907 0.6077 0.044 Uiso 0.404(2) 1 calc R . P A 2
C227 C 0.40666(10) 1.03951(11) 0.60897(5) 0.0340(3) Uani 1 1 d . . . . .
H22E H 0.4405 1.0381 0.5832 0.041 Uiso 1 1 calc R . . . .
H22F H 0.4401 0.9980 0.6294 0.041 Uiso 1 1 calc R . . . .
C228 C 0.31742(10) 0.98722(12) 0.60138(5) 0.0328(3) Uani 1 1 d . . . . .
H22C H 0.2810 1.0312 0.5829 0.039 Uiso 1 1 calc R . . . .
H22D H 0.2858 0.9803 0.6277 0.039 Uiso 1 1 calc R . . . .
C229 C 0.32895(9) 0.87976(11) 0.58219(5) 0.0296(3) Uani 1 1 d . . . . .
H22A H 0.3628 0.8352 0.6015 0.035 Uiso 1 1 calc R . . . .
H22B H 0.3642 0.8868 0.5569 0.035 Uiso 1 1 calc R . . . .
C230 C 0.24138(9) 0.82596(11) 0.57154(5) 0.0301(3) Uani 1 1 d . . . . .
H23A H 0.2055 0.8724 0.5538 0.036 Uiso 1 1 calc R . . . .
H23B H 0.2079 0.8140 0.5970 0.036 Uiso 1 1 calc R . . . .
C318 C 0.7094(2) 0.7744(2) 0.67313(9) 0.0259(7) Uani 0.404(2) 1 d D U P A 2
H31A H 0.7704 0.7672 0.6626 0.031 Uiso 0.404(2) 1 calc R . P A 2
H31B H 0.6680 0.7768 0.6495 0.031 Uiso 0.404(2) 1 calc R . P A 2
C319 C 0.7017(3) 0.8755(3) 0.69844(13) 0.0308(8) Uani 0.404(2) 1 d D U P A 2
H31C H 0.6412 0.8815 0.7096 0.037 Uiso 0.404(2) 1 calc R . P A 2
H31D H 0.7442 0.8734 0.7217 0.037 Uiso 0.404(2) 1 calc R . P A 2
C320 C 0.7214(3) 0.9697(3) 0.67152(13) 0.0326(10) Uani 0.404(2) 1 d D U P A 2
H32I H 0.7805 0.9616 0.6591 0.039 Uiso 0.404(2) 1 calc R . P A 2
H32J H 0.6769 0.9739 0.6491 0.039 Uiso 0.404(2) 1 calc R . P A 2
C321 C 0.7193(3) 1.0680(3) 0.69629(11) 0.0348(8) Uani 0.404(2) 1 d D U P A 2
H32A H 0.7668 1.0646 0.7173 0.042 Uiso 0.404(2) 1 calc R . P A 2
H32B H 0.6620 1.0715 0.7107 0.042 Uiso 0.404(2) 1 calc R . P A 2
C322 C 0.7309(3) 1.1685(3) 0.67146(14) 0.0397(9) Uani 0.404(2) 1 d D U P A 2
H32E H 0.7906 1.1676 0.6592 0.048 Uiso 0.404(2) 1 calc R . P A 2
H32F H 0.7289 1.2280 0.6906 0.048 Uiso 0.404(2) 1 calc R . P A 2
C323 C 0.6626(3) 1.1881(4) 0.63704(16) 0.0360(9) Uani 0.404(2) 1 d D U P A 2
H32K H 0.6686 1.2605 0.6272 0.043 Uiso 0.404(2) 1 calc R . P A 2
H32L H 0.6754 1.1412 0.6138 0.043 Uiso 0.404(2) 1 calc R . P A 2
C324 C 0.5671(2) 1.1701(3) 0.65099(11) 0.0357(8) Uani 0.404(2) 1 d D U P A 2
H32C H 0.5589 1.0952 0.6567 0.043 Uiso 0.404(2) 1 calc R . P A 2
H32D H 0.5577 1.2084 0.6769 0.043 Uiso 0.404(2) 1 calc R . P A 2
C325 C 0.4970(3) 1.2046(3) 0.61976(16) 0.0376(10) Uani 0.404(2) 1 d D U P A 2
H32G H 0.5195 1.1899 0.5920 0.045 Uiso 0.404(2) 1 calc R . P A 2
H32H H 0.4896 1.2808 0.6221 0.045 Uiso 0.404(2) 1 calc R . P A 2
B12 B 0.48475(13) 0.73303(16) 0.70423(8) 0.0499(5) Uani 1 1 d D . . . .
H12A H 0.4202(4) 0.6972(4) 0.7023(4) 0.075 Uiso 1 1 calc DGR . . . .
H12B H 0.4879(6) 0.7970(7) 0.6829(3) 0.075 Uiso 1 1 calc DGR . . . .
H12C H 0.4960(6) 0.7615(9) 0.7349(3) 0.075 Uiso 1 1 calc DGR . . . .
B13 B 0.32904(11) 0.71505(14) 0.49832(5) 0.0326(3) Uani 1 1 d D . . . .
H13A H 0.3270(6) 0.6432(6) 0.4813(2) 0.049 Uiso 1 1 calc DGR . . . .
H13B H 0.3964(5) 0.7314(9) 0.50760(8) 0.049 Uiso 1 1 calc DGR . . . .
H13C H 0.3046(5) 0.7774(7) 0.4793(2) 0.049 Uiso 1 1 calc DGR . . . .

loop_
_atom_site_aniso_label
_atom_site_aniso_U_11
_atom_site_aniso_U_22
_atom_site_aniso_U_33
_atom_site_aniso_U_23
_atom_site_aniso_U_13
_atom_site_aniso_U_12
P2 0.02092(16) 0.01828(15) 0.02258(15) 0.00233(11) -0.00046(12) 0.00069(12)
P3 0.01491(15) 0.02303(16) 0.01941(14) 0.00091(11) 0.00125(11) -0.00165(11)
O107 0.0172(4) 0.0282(5) 0.0212(4) -0.0013(3) -0.0006(3) 0.0009(3)
O108 0.0164(4) 0.0384(5) 0.0224(4) -0.0038(4) 0.0003(3) -0.0064(4)
C101 0.0208(6) 0.0211(6) 0.0197(5) -0.0012(4) 0.0020(4) -0.0028(5)
C102 0.0181(6) 0.0201(6) 0.0193(5) -0.0044(4) -0.0008(4) 0.0010(5)
C103 0.0216(6) 0.0247(6) 0.0269(6) -0.0020(5) 0.0004(5) -0.0061(5)
C104 0.0290(7) 0.0288(7) 0.0306(7) 0.0076(5) -0.0016(5) -0.0082(6)
C105 0.0261(7) 0.0322(7) 0.0286(6) 0.0064(5) -0.0058(5) -0.0037(6)
C106 0.0168(6) 0.0262(6) 0.0232(6) -0.0031(5) 0.0007(5) -0.0045(5)
C109 0.0372(8) 0.0221(6) 0.0209(6) -0.0006(5) -0.0013(5) 0.0005(5)
C110 0.0494(9) 0.0242(7) 0.0322(7) -0.0034(6) -0.0012(6) 0.0096(6)
C111 0.0630(11) 0.0395(9) 0.0220(7) -0.0011(6) -0.0008(7) 0.0068(8)
C112 0.0429(9) 0.0299(8) 0.0387(8) -0.0028(6) -0.0064(7) -0.0105(6)
C113 0.0173(6) 0.0294(7) 0.0253(6) 0.0021(5) -0.0028(5) -0.0008(5)
C114 0.0285(8) 0.0367(8) 0.0526(9) 0.0182(7) 0.0008(7) 0.0060(6)
C115 0.0306(8) 0.0669(12) 0.0371(8) -0.0106(8) -0.0125(7) 0.0004(8)
C116 0.0201(7) 0.0389(8) 0.0367(7) 0.0040(6) 0.0058(5) 0.0039(6)
C117 0.0250(7) 0.0251(7) 0.0372(7) 0.0032(5) -0.0055(5) 0.0022(5)
C118 0.0244(7) 0.0240(7) 0.0367(7) 0.0019(5) -0.0018(5) 0.0008(5)
C119 0.0268(8) 0.0269(8) 0.0721(11) 0.0026(7) -0.0051(7) 0.0013(6)
C120 0.0268(7) 0.0288(8) 0.0535(9) 0.0040(6) -0.0067(6) 0.0045(6)
C121 0.0385(8) 0.0280(7) 0.0395(8) 0.0057(6) 0.0037(6) 0.0062(6)
C122 0.0407(8) 0.0256(7) 0.0366(7) 0.0023(6) -0.0021(6) 0.0103(6)
C123 0.0511(10) 0.0327(8) 0.0367(8) -0.0031(6) -0.0016(7) 0.0179(7)
C124 0.0503(10) 0.0303(7) 0.0277(7) -0.0006(6) -0.0027(6) 0.0116(7)
C125 0.0455(9) 0.0280(7) 0.0358(8) 0.0104(6) -0.0021(7) 0.0039(6)
C126 0.0375(8) 0.0259(7) 0.0380(8) 0.0091(6) -0.0016(6) -0.0044(6)
C127 0.0275(7) 0.0238(7) 0.0404(7) 0.0071(6) -0.0031(6) -0.0017(5)
C128 0.0247(7) 0.0266(7) 0.0330(7) 0.0048(5) 0.0019(5) -0.0018(5)
C129 0.0220(7) 0.0233(7) 0.0375(7) 0.0032(5) -0.0001(5) -0.0002(5)
C130 0.0208(6) 0.0267(7) 0.0337(7) 0.0062(5) 0.0042(5) -0.0010(5)
B2 0.0280(8) 0.0332(9) 0.0378(8) 0.0111(7) 0.0032(7) -0.0040(7)
B3 0.0283(8) 0.0363(9) 0.0270(7) -0.0016(6) 0.0099(6) -0.0022(7)
P12 0.02035(17) 0.02068(16) 0.03298(18) -0.00289(12) 0.00070(13) -0.00239(12)
P13 0.01592(16) 0.02505(17) 0.02238(15) 0.00036(12) 0.00259(11) 0.00191(12)
O207 0.0198(5) 0.0498(6) 0.0273(5) 0.0069(4) 0.0012(4) -0.0016(4)
O208 0.0197(5) 0.0428(6) 0.0275(5) 0.0068(4) 0.0021(4) 0.0086(4)
C201 0.0235(7) 0.0304(7) 0.0243(6) 0.0056(5) 0.0036(5) 0.0038(5)
C202 0.0192(6) 0.0307(7) 0.0260(6) 0.0093(5) 0.0014(5) -0.0015(5)
C203 0.0225(7) 0.0306(7) 0.0380(7) 0.0067(6) 0.0023(5) 0.0062(5)
C204 0.0320(8) 0.0330(8) 0.0449(8) -0.0063(6) -0.0020(6) 0.0091(6)
C205 0.0286(8) 0.0376(8) 0.0401(8) -0.0055(6) -0.0054(6) 0.0061(6)
C206 0.0202(6) 0.0313(7) 0.0301(6) 0.0060(5) 0.0014(5) 0.0051(5)
C209 0.0350(8) 0.0304(7) 0.0255(6) 0.0017(5) 0.0007(5) -0.0034(6)
C210 0.0481(10) 0.0400(9) 0.0463(9) 0.0129(7) -0.0039(7) -0.0200(8)
C211 0.0638(12) 0.0709(13) 0.0251(7) 0.0013(8) 0.0034(7) -0.0078(10)
C212 0.0542(11) 0.0322(8) 0.0512(9) 0.0031(7) -0.0045(8) 0.0106(8)
C213 0.0184(6) 0.0344(7) 0.0280(6) -0.0013(5) -0.0006(5) -0.0009(5)
C214 0.0333(8) 0.0456(10) 0.0547(10) -0.0221(8) 0.0090(7) -0.0105(7)
C215 0.0322(9) 0.0811(14) 0.0525(10) 0.0216(10) -0.0183(8) -0.0033(9)
C216 0.0247(7) 0.0355(8) 0.0436(8) -0.0046(6) 0.0121(6) -0.0048(6)
C217 0.0256(8) 0.0301(8) 0.0776(12) -0.0011(8) -0.0067(7) -0.0040(6)
C218 0.0310(12) 0.0368(13) 0.0364(12) 0.0003(10) -0.0028(10) -0.0067(10)
C219 0.0301(13) 0.0400(16) 0.0385(15) 0.0031(13) -0.0019(12) -0.0053(11)
C220 0.0419(17) 0.0419(16) 0.0391(18) 0.0104(15) 0.0045(14) 0.0029(13)
C221 0.0381(13) 0.0282(12) 0.0384(12) -0.0005(10) -0.0069(10) -0.0038(10)
C222 0.0416(16) 0.0290(13) 0.0317(14) -0.0004(11) -0.0119(12) -0.0131(12)
C223 0.0522(16) 0.0293(14) 0.0311(14) 0.0074(11) -0.0097(12) -0.0119(12)
C224 0.0446(15) 0.0283(12) 0.0257(11) 0.0024(9) -0.0058(10) -0.0033(10)
C225 0.0509(16) 0.0310(14) 0.0248(13) -0.0083(12) -0.0030(13) 0.0029(11)
C226 0.0455(9) 0.0290(7) 0.0355(7) -0.0066(6) -0.0055(6) 0.0070(6)
C227 0.0349(8) 0.0269(7) 0.0399(8) -0.0047(6) -0.0049(6) 0.0032(6)
C228 0.0318(8) 0.0312(7) 0.0355(7) -0.0064(6) 0.0067(6) 0.0001(6)
C229 0.0240(7) 0.0271(7) 0.0376(7) -0.0016(6) 0.0029(5) 0.0014(5)
C230 0.0225(7) 0.0293(7) 0.0386(7) -0.0061(6) 0.0071(5) 0.0006(5)
C318 0.0222(15) 0.0282(17) 0.0274(15) 0.0024(12) 0.0004(12) -0.0052(12)
C319 0.0321(18) 0.0288(18) 0.0312(19) -0.0038(16) -0.0099(16) -0.0024(14)
C320 0.035(2) 0.0312(18) 0.031(2) -0.0018(18) -0.0004(17) -0.0076(15)
C321 0.0323(17) 0.0374(19) 0.0348(16) -0.0060(14) -0.0009(14) -0.0035(14)
C322 0.041(2) 0.0299(18) 0.048(2) -0.0009(16) 0.0040(19) -0.0062(17)
C323 0.040(2) 0.033(2) 0.035(2) -0.0003(17) -0.0005(19) -0.0047(17)
C324 0.0425(19) 0.0308(17) 0.0336(16) -0.0019(14) -0.0044(14) -0.0064(15)
C325 0.052(2) 0.0229(17) 0.037(2) -0.0003(19) -0.016(2) -0.0050(16)
B12 0.0316(10) 0.0383(10) 0.0798(15) -0.0269(10) -0.0084(9) 0.0101(8)
B13 0.0295(8) 0.0375(9) 0.0310(8) 0.0010(7) 0.0123(6) -0.0008(7)

loop_
_atom_type_symbol
_atom_type_description
_atom_type_scat_dispersion_real
_atom_type_scat_dispersion_imag
_atom_type_scat_source
C C 0.0181 0.0091 'International Tables Vol C Tables 4.2.6.8 and 6.1.1.4'
H H 0.0000 0.0000 'International Tables Vol C Tables 4.2.6.8 and 6.1.1.4'
B B 0.0090 0.0039 'International Tables Vol C Tables 4.2.6.8 and 6.1.1.4'
O O 0.0492 0.0322 'International Tables Vol C Tables 4.2.6.8 and 6.1.1.4'
P P 0.2955 0.4335 'International Tables Vol C Tables 4.2.6.8 and 6.1.1.4'

loop_
_exptl_crystal_face_index_h
_exptl_crystal_face_index_k
_exptl_crystal_face_index_l
_exptl_crystal_face_perp_dist
-10 0 -1 0.3572
-1 -4 -19 0.0764
10 -1 -3 0.2868
1 4 19 0.0020
-9 -2 -3 0.3416
0 7 -10 0.1017
0 -7 10 0.1321

loop_
_geom_angle_atom_site_label_1
_geom_angle_atom_site_label_2
_geom_angle_atom_site_label_3
_geom_angle
O107 P2 C109 104.72(5)
O107 P2 C117 98.49(6)
O107 P2 B2 118.07(6)
C109 P2 B2 113.33(7)
C117 P2 C109 107.86(7)
C117 P2 B2 112.92(7)
O108 P3 C113 102.09(6)
O108 P3 C130 102.84(6)
O108 P3 B3 116.19(6)
C113 P3 B3 115.28(7)
C130 P3 C113 106.58(6)
C130 P3 B3 112.48(7)
C102 O107 P2 127.71(8)
C106 O108 P3 123.96(8)
C102 C101 C106 118.00(11)
C101 C102 O107 121.67(11)
C103 C102 O107 116.58(11)
C103 C102 C101 121.60(12)
C102 C103 C104 119.03(12)
C103 C104 C105 120.77(13)
C106 C105 C104 118.52(12)
C101 C106 O108 116.91(11)
C105 C106 O108 120.96(12)
C105 C106 C101 122.07(12)
C110 C109 P2 107.93(10)
C110 C109 C111 109.25(12)
C110 C109 C112 109.93(12)
C111 C109 P2 108.96(10)
C112 C109 P2 110.64(10)
C112 C109 C111 110.10(13)
C114 C113 P3 107.85(9)
C115 C113 P3 107.62(10)
C115 C113 C114 110.08(13)
C116 C113 P3 112.01(9)
C116 C113 C114 109.10(12)
C116 C113 C115 110.13(12)
C118 C117 P2 113.60(10)
C119 C118 C117 111.90(12)
C118 C119 C120 113.96(13)
C121 C120 C119 114.68(14)
C120 C121 C122 111.79(12)
C123 C122 C121 114.53(13)
C122 C123 C124 114.94(12)
C125 C124 C123 113.88(13)
C124 C125 C126 114.58(12)
C127 C126 C125 113.09(13)
C126 C127 C128 113.94(12)
C127 C128 C129 111.39(11)
C128 C129 C130 113.10(11)
C129 C130 P3 112.93(9)
O207 P12 C209 105.36(6)
O207 P12 C217 98.19(8)
O207 P12 B12 117.36(9)
C209 P12 B12 114.39(9)
C217 P12 C209 105.67(7)
C217 P12 B12 114.06(8)
O208 P13 C213 102.22(6)
O208 P13 C230 102.50(6)
O208 P13 B13 116.25(7)
C213 P13 B13 115.13(7)
C230 P13 C213 106.71(6)
C230 P13 B13 112.65(7)
C202 O207 P12 128.25(8)
C206 O208 P13 123.77(8)
C206 C201 C202 117.98(13)
C201 C202 O207 122.50(13)
C203 C202 O207 115.95(12)
C203 C202 C201 121.47(13)
C204 C203 C202 119.05(13)
C203 C204 C205 120.88(14)
C206 C205 C204 118.66(14)
C201 C206 O208 116.89(12)
C205 C206 O208 121.12(13)
C205 C206 C201 121.94(13)
C210 C209 P12 108.11(10)
C211 C209 P12 108.25(12)
C211 C209 C210 109.18(14)
C212 C209 P12 111.70(11)
C212 C209 C210 109.57(14)
C212 C209 C211 109.97(14)
C214 C213 P13 108.04(10)
C215 C213 P13 107.79(11)
C215 C213 C214 110.48(14)
C216 C213 P13 111.59(10)
C216 C213 C214 108.66(12)
C216 C213 C215 110.26(13)
C218 C217 P12 116.54(14)
C318 C217 P12 109.31(15)
C219 C218 C217 108.2(2)
C218 C219 C220 113.3(3)
C221 C220 C219 111.2(3)
C220 C221 C222 115.6(2)
C221 C222 C223 113.8(2)
C224 C223 C222 114.4(2)
C223 C224 C225 114.0(2)
C226 C225 C224 112.0(2)
C225 C226 C227 114.30(16)
C227 C226 C325 109.6(2)
C228 C227 C226 115.39(13)
C227 C228 C229 111.22(12)
C228 C229 C230 113.65(12)
C229 C230 P13 112.76(9)
C319 C318 C217 109.0(2)
C320 C319 C318 110.1(3)
C321 C320 C319 110.6(4)
C320 C321 C322 114.9(3)
C321 C322 C323 116.4(4)
C324 C323 C322 112.5(4)
C325 C324 C323 113.9(4)
C324 C325 C226 115.7(3)

loop_
_geom_bond_atom_site_label_1
_geom_bond_atom_site_label_2
_geom_bond_distance
P2 O107 1.6323(9)
P2 C109 1.8386(14)
P2 C117 1.8079(14)
P2 B2 1.9076(16)
P3 O108 1.6270(9)
P3 C113 1.8348(13)
P3 C130 1.8090(14)
P3 B3 1.9046(15)
O107 C102 1.4001(15)
O108 C106 1.3967(15)
C101 C102 1.3850(17)
C101 C106 1.3876(18)
C102 C103 1.3848(18)
C103 C104 1.3892(19)
C104 C105 1.391(2)
C105 C106 1.3835(19)
C109 C110 1.531(2)
C109 C111 1.5385(18)
C109 C112 1.534(2)
C113 C114 1.536(2)
C113 C115 1.5337(19)
C113 C116 1.5284(18)
C117 C118 1.5356(19)
C118 C119 1.518(2)
C119 C120 1.533(2)
C120 C121 1.518(2)
C121 C122 1.527(2)
C122 C123 1.526(2)
C123 C124 1.533(2)
C124 C125 1.521(2)
C125 C126 1.526(2)
C126 C127 1.5219(19)
C127 C128 1.5238(19)
C128 C129 1.5246(18)
C129 C130 1.5291(18)
P12 O207 1.6284(10)
P12 C209 1.8331(15)
P12 C217 1.8223(16)
P12 B12 1.9010(18)
P13 O208 1.6274(10)
P13 C213 1.8353(14)
P13 C230 1.8114(14)
P13 B13 1.9043(15)
O207 C202 1.3961(17)
O208 C206 1.3965(16)
C201 C202 1.3887(19)
C201 C206 1.386(2)
C202 C203 1.385(2)
C203 C204 1.383(2)
C204 C205 1.390(2)
C205 C206 1.382(2)
C209 C210 1.537(2)
C209 C211 1.536(2)
C209 C212 1.524(2)
C213 C214 1.536(2)
C213 C215 1.530(2)
C213 C216 1.5272(18)
C217 C218 1.554(3)
C217 C318 1.620(3)
C218 C219 1.499(3)
C219 C220 1.553(4)
C220 C221 1.521(4)
C221 C222 1.521(3)
C222 C223 1.531(4)
C223 C224 1.530(4)
C224 C225 1.532(3)
C225 C226 1.502(3)
C226 C227 1.525(2)
C226 C325 1.592(4)
C227 C228 1.524(2)
C228 C229 1.5285(19)
C229 C230 1.5291(19)
C318 C319 1.546(4)
C319 C320 1.527(5)
C320 C321 1.502(5)
C321 C322 1.537(4)
C322 C323 1.538(5)
C323 C324 1.534(5)
C324 C325 1.528(4)

loop_
_exptl_oxdiff_crystal_face_indexfrac_h
_exptl_oxdiff_crystal_face_indexfrac_k
_exptl_oxdiff_crystal_face_indexfrac_l
_exptl_oxdiff_crystal_face_x
_exptl_oxdiff_crystal_face_y
_exptl_oxdiff_crystal_face_z
-9.7724 0.0421 -1.3556 -0.1302 -0.1200 0.9842
-0.5320 -4.0180 -18.5296 0.6688 0.6844 0.2903
9.6548 -0.9631 -2.8910 0.2835 0.2770 -0.9181
0.7843 4.0034 18.5025 -0.6632 -0.6790 -0.3149
-9.4227 -1.9069 -3.0080 -0.1178 0.1282 0.9847
0.1304 7.2804 -10.3840 0.7131 -0.7001 0.0360
-0.3485 -7.2993 10.2782 -0.7134 0.7007 -0.0130
